data_1559149
loop_
_publ_author_name
'Wang, Xin'
'Li, Zi-Qi'
'Mai, Binh Khanh'
'Gurak, John A.'
'Xu, Jessica E.'
'Tran, Van T.'
'Ni, Hui-Qi'
'Liu, Zhen'
'Liu, Zhonglin'
'Yang, Kin'
'Xiang, Rong'
'Liu, Peng'
'Engle, Keary M.'

_publ_section_title
;
 Controlling Cyclization Pathways in Palladium(II)-Catalyzed
 Intramolecular Alkene Hydrofunctionalization via Substrate Directivity
;
_journal_name_full 'Chemical Science'
_journal_paper_doi 10.1039/D0SC03409F
_journal_year 2020
_chemical_formula_moiety 'C24 H25 N3 O3 Pd S'
_chemical_formula_sum 'C24 H25 N3 O3 Pd S'
_chemical_formula_weight 541.93
_space_group_crystal_system triclinic
_space_group_IT_number 2
_space_group_name_Hall '-P 1'
_space_group_name_H-M_alt 'P -1'
_atom_sites_solution_hydrogens geom
_atom_sites_solution_primary direct
_audit_creation_date 2019-05-24
_audit_creation_method
;
Olex2 1.2-beta
(compiled 2018.05.29 svn.r3508 for OlexSys, GUI svn.r5506)
;
_audit_update_record
;
2020-04-06 deposited with the CCDC.	2020-09-17 downloaded from the CCDC.
;
_cell_angle_alpha 111.695(3)
_cell_angle_beta 91.745(3)
_cell_angle_gamma 93.375(4)
_cell_formula_units_Z 2
_cell_length_a 8.2960(9)
_cell_length_b 11.0174(14)
_cell_length_c 12.5614(12)
_cell_measurement_reflns_used 5561
_cell_measurement_temperature 100
_cell_measurement_theta_max 27.488
_cell_measurement_theta_min 2.463
_cell_volume 1063.3(2)
_computing_cell_refinement 'SAINT v8.38A (Bruker, 2017)'
_computing_data_collection 'APEX3 v2017.3-0 (Bruker, 2017)'
_computing_data_reduction 'SAINT v8.38A (Bruker, 2017)'
_computing_molecular_graphics 'Olex2 (Dolomanov et al., 2009)'
_computing_publication_material 'Olex2 (Dolomanov et al., 2009)'
_computing_structure_refinement 'ShelXL (Sheldrick, 2015)'
_computing_structure_solution 'ShelXT (Sheldrick, 2015)'
_diffrn_ambient_temperature 100.0
_diffrn_detector 'Bruker APEX-II CCD'
_diffrn_detector_area_resol_mean 8.258
_diffrn_detector_type 'CCD Area Detector'
_diffrn_measured_fraction_theta_full 0.999
_diffrn_measured_fraction_theta_max 0.998
_diffrn_measurement_device 'Kappa Four-Circle Diffractometer'
_diffrn_measurement_device_type 'Bruker APEX II Ultra'
_diffrn_measurement_method '\f and \w scans'
_diffrn_radiation_monochromator 'Double Bounce Multilayer Mirrors'
_diffrn_radiation_probe x-ray
_diffrn_radiation_type MoK\a
_diffrn_radiation_wavelength 0.71073
_diffrn_reflns_av_R_equivalents 0.0238
_diffrn_reflns_av_unetI/netI 0.0356
_diffrn_reflns_Laue_measured_fraction_full 0.999
_diffrn_reflns_Laue_measured_fraction_max 0.998
_diffrn_reflns_limit_h_max 10
_diffrn_reflns_limit_h_min -10
_diffrn_reflns_limit_k_max 14
_diffrn_reflns_limit_k_min -9
_diffrn_reflns_limit_l_max 16
_diffrn_reflns_limit_l_min -16
_diffrn_reflns_number 11304
_diffrn_reflns_point_group_measured_fraction_full 0.999
_diffrn_reflns_point_group_measured_fraction_max 0.998
_diffrn_reflns_theta_full 25.242
_diffrn_reflns_theta_max 27.492
_diffrn_reflns_theta_min 1.748
_diffrn_source 'Micro Focus Rotating Anode'
_diffrn_source_type 'Bruker TXS'
_diffrn_standards_number 0
_exptl_absorpt_coefficient_mu 1.004
_exptl_absorpt_correction_T_max 0.7456
_exptl_absorpt_correction_T_min 0.7048
_exptl_absorpt_correction_type multi-scan
_exptl_absorpt_process_details
'SADABS-2016/2 (Bruker,2016/2) was used for absorption correction. wR2(int) was 0.0645 before and 0.0303 after correction. The Ratio of minimum to maximum transmission is 0.9453. The \l/2 correction factor is Not present.'
_exptl_crystal_colour yellow
_exptl_crystal_colour_primary yellow
_exptl_crystal_density_diffrn 1.693
_exptl_crystal_description needle
_exptl_crystal_F_000 552
_exptl_crystal_size_max 0.28
_exptl_crystal_size_mid 0.1
_exptl_crystal_size_min 0.05
_refine_diff_density_max 0.829
_refine_diff_density_min -0.525
_refine_diff_density_rms 0.135
_refine_ls_extinction_method none
_refine_ls_goodness_of_fit_ref 1.081
_refine_ls_hydrogen_treatment constr
_refine_ls_matrix_type full
_refine_ls_number_parameters 290
_refine_ls_number_reflns 4882
_refine_ls_number_restraints 0
_refine_ls_restrained_S_all 1.081
_refine_ls_R_factor_all 0.0449
_refine_ls_R_factor_gt 0.0374
_refine_ls_shift/su_max 0.001
_refine_ls_shift/su_mean 0.000
_refine_ls_structure_factor_coef Fsqd
_refine_ls_weighting_details 'w=1/[\s^2^(Fo^2^)+(0.0482P)^2^+2.7918P] where P=(Fo^2^+2Fc^2^)/3'
_refine_ls_weighting_scheme calc
_refine_ls_wR_factor_gt 0.0981
_refine_ls_wR_factor_ref 0.1020
_reflns_Friedel_coverage 0.000
_reflns_number_gt 4363
_reflns_number_total 4882
_reflns_threshold_expression 'I > 2\s(I)'
_cod_data_source_file d0sc03409f3.cif
_cod_data_source_block engle189_0m_a
_cod_depositor_comments
;
The following automatic conversions were performed:

data item '_diffrn_radiation_probe' value 'X-ray' was changed to
'x-ray' in accordance with the
/home/data/users/saulius/crontab/automatic-downloads/rss-feeds/RSC/lib/dictionaries/cif_core.dic
dictionary named 'cif_core.dic' version 2.4.2 last updated on
2011-04-26.

Automatic conversion script
Id: cif_fix_values 7556 2019-12-06 15:28:31Z antanas 
;
_cod_original_cell_volume 1063.2(2)
_cod_database_code 1559149
_shelx_shelxl_version_number 2014/7
_shelx_space_group_comment
;
The symmetry employed for this shelxl refinement is uniquely defined
by the following loop, which should always be used as a source of
symmetry information in preference to the above space-group names.
They are only intended as comments.
;
_shelx_estimated_absorpt_t_max 0.951
_shelx_estimated_absorpt_t_min 0.766
_olex2_refinement_description
;
1. Fixed Uiso
 At 1.2 times of:
  All C(H) groups, All C(H,H) groups
 At 1.5 times of:
  All C(H,H,H) groups
2.a Ternary CH refined with riding coordinates:
 C12(H12), C13(H13)
2.b Secondary CH2 refined with riding coordinates:
 C14(H14A,H14B), C16(H16A,H16B), C17(H17A,H17B), C15(H15A,H15B), C11(H11A,H11B)
2.c Aromatic/amide H refined with riding coordinates:
 C6(H6), C7(H7), C22(H22), C23(H23), C2(H2), C1(H1), C5(H5), C20(H20),
 C19(H19), C3(H3)
2.d Idealised Me refined as rotating group:
 C24(H24A,H24B,H24C)
;
_olex2_submission_special_instructions 'No special instructions were received'

loop_
_space_group_symop_operation_xyz
'x, y, z'
'-x, -y, -z'

loop_
_atom_site_label
_atom_site_type_symbol
_atom_site_fract_x
_atom_site_fract_y
_atom_site_fract_z
_atom_site_U_iso_or_equiv
_atom_site_adp_type
_atom_site_occupancy
_atom_site_site_symmetry_order
_atom_site_calc_flag
_atom_site_refinement_flags_posn
_atom_site_refinement_flags_adp
_atom_site_refinement_flags_occupancy
_atom_site_disorder_assembly
_atom_site_disorder_group
Pd1 Pd 0.25131(3) 0.32584(3) 0.71836(2) 0.01366(9) Uani 1 1 d . . . . .
S1 S 0.57879(10) 0.49329(8) 0.76502(7) 0.01559(18) Uani 1 1 d . . . . .
O2 O 0.5904(3) 0.4087(3) 0.8291(2) 0.0224(6) Uani 1 1 d . . . . .
O3 O 0.6916(3) 0.4768(3) 0.6761(2) 0.0223(6) Uani 1 1 d . . . . .
N1 N 0.1322(4) 0.1667(3) 0.7209(2) 0.0152(6) Uani 1 1 d . . . . .
N3 N 0.3971(3) 0.4810(3) 0.7172(2) 0.0149(6) Uani 1 1 d . . . . .
O1 O -0.0448(3) 0.0810(3) 0.8168(2) 0.0269(6) Uani 1 1 d . . . . .
N2 N 0.3312(4) 0.1919(3) 0.5695(2) 0.0159(6) Uani 1 1 d . . . . .
C9 C 0.2573(4) 0.0686(3) 0.5441(3) 0.0156(7) Uani 1 1 d . . . . .
C6 C 0.1148(5) -0.1789(4) 0.5027(3) 0.0245(8) Uani 1 1 d . . . . .
H6 H 0.0681 -0.2642 0.4903 0.029 Uiso 1 1 calc R . . . .
C7 C 0.0815(5) -0.0732(3) 0.6039(3) 0.0197(7) Uani 1 1 d . . . . .
H7 H 0.0106 -0.0878 0.6566 0.024 Uiso 1 1 calc R . . . .
C22 C 0.7367(4) 0.8767(4) 0.9073(3) 0.0223(8) Uani 1 1 d . . . . .
H22 H 0.7963 0.9383 0.8843 0.027 Uiso 1 1 calc R . . . .
C18 C 0.6176(4) 0.6580(3) 0.8634(3) 0.0147(7) Uani 1 1 d . . . . .
C23 C 0.7046(4) 0.7485(3) 0.8304(3) 0.0176(7) Uani 1 1 d . . . . .
H23 H 0.7423 0.7228 0.7551 0.021 Uiso 1 1 calc R . . . .
C4 C 0.2840(4) -0.0359(4) 0.4412(3) 0.0193(7) Uani 1 1 d . . . . .
C8 C 0.1521(4) 0.0508(3) 0.6258(3) 0.0157(7) Uani 1 1 d . . . . .
C14 C 0.1021(5) 0.6007(4) 0.8057(3) 0.0199(7) Uani 1 1 d . . . . .
H14A H 0.2148 0.6308 0.8364 0.024 Uiso 1 1 calc R . . . .
H14B H 0.0300 0.6598 0.8592 0.024 Uiso 1 1 calc R . . . .
C16 C 0.1916(5) 0.5358(4) 0.5987(3) 0.0214(8) Uani 1 1 d . . . . .
H16A H 0.1543 0.4418 0.5722 0.026 Uiso 1 1 calc R . . . .
H16B H 0.1823 0.5628 0.5320 0.026 Uiso 1 1 calc R . . . .
C2 C 0.4518(5) 0.1159(4) 0.3887(3) 0.0266(9) Uani 1 1 d . . . . .
H2 H 0.5172 0.1354 0.3355 0.032 Uiso 1 1 calc R . . . .
C1 C 0.4260(4) 0.2145(4) 0.4949(3) 0.0200(7) Uani 1 1 d . . . . .
H1 H 0.4782 0.2995 0.5137 0.024 Uiso 1 1 calc R . . . .
C17 C 0.3671(5) 0.5526(4) 0.6403(3) 0.0215(8) Uani 1 1 d . . . . .
H17A H 0.4348 0.5200 0.5734 0.026 Uiso 1 1 calc R . . . .
H17B H 0.3989 0.6469 0.6818 0.026 Uiso 1 1 calc R . . . .
C5 C 0.2115(5) -0.1620(4) 0.4227(3) 0.0241(8) Uani 1 1 d . . . . .
H5 H 0.2300 -0.2343 0.3551 0.029 Uiso 1 1 calc R . . . .
C12 C 0.1357(4) 0.4169(4) 0.8800(3) 0.0184(7) Uani 1 1 d . . . . .
H12 H 0.2058 0.4816 0.9446 0.022 Uiso 1 1 calc R . . . .
C13 C 0.0665(4) 0.4644(4) 0.8040(3) 0.0193(7) Uani 1 1 d . . . . .
H13 H -0.0475 0.4283 0.7780 0.023 Uiso 1 1 calc R . . . .
C20 C 0.5933(5) 0.8244(4) 1.0485(3) 0.0257(8) Uani 1 1 d . . . . .
H20 H 0.5545 0.8502 1.1234 0.031 Uiso 1 1 calc R . . . .
C10 C 0.0376(4) 0.1721(4) 0.8090(3) 0.0187(7) Uani 1 1 d . . . . .
C21 C 0.6823(5) 0.9155(4) 1.0175(3) 0.0229(8) Uani 1 1 d . . . . .
C19 C 0.5595(4) 0.6953(4) 0.9718(3) 0.0209(8) Uani 1 1 d . . . . .
H19 H 0.4975 0.6342 0.9939 0.025 Uiso 1 1 calc R . . . .
C3 C 0.3827(5) -0.0071(4) 0.3626(3) 0.0251(8) Uani 1 1 d . . . . .
H3 H 0.4007 -0.0740 0.2912 0.030 Uiso 1 1 calc R . . . .
C15 C 0.0811(5) 0.6138(4) 0.6890(3) 0.0200(7) Uani 1 1 d . . . . .
H15A H -0.0323 0.5858 0.6593 0.024 Uiso 1 1 calc R . . . .
H15B H 0.1000 0.7075 0.7005 0.024 Uiso 1 1 calc R . . . .
C11 C 0.0476(5) 0.3069(4) 0.9052(3) 0.0208(7) Uani 1 1 d . . . . .
H11A H -0.0639 0.3309 0.9248 0.025 Uiso 1 1 calc R . . . .
H11B H 0.1020 0.3003 0.9739 0.025 Uiso 1 1 calc R . . . .
C24 C 0.7198(6) 1.0541(4) 1.1029(4) 0.0355(11) Uani 1 1 d . . . . .
H24A H 0.7537 1.0519 1.1776 0.053 Uiso 1 1 calc GR . . . .
H24B H 0.6229 1.1028 1.1107 0.053 Uiso 1 1 calc GR . . . .
H24C H 0.8070 1.0973 1.0758 0.053 Uiso 1 1 calc GR . . . .

loop_
_atom_site_aniso_label
_atom_site_aniso_U_11
_atom_site_aniso_U_22
_atom_site_aniso_U_33
_atom_site_aniso_U_23
_atom_site_aniso_U_13
_atom_site_aniso_U_12
Pd1 0.01581(14) 0.01075(14) 0.01376(14) 0.00379(9) 0.00265(9) -0.00005(9)
S1 0.0142(4) 0.0099(4) 0.0222(4) 0.0056(3) 0.0010(3) -0.0003(3)
O2 0.0204(13) 0.0163(13) 0.0353(15) 0.0157(12) -0.0028(11) 0.0013(10)
O3 0.0213(13) 0.0160(13) 0.0266(14) 0.0038(11) 0.0085(11) 0.0026(10)
N1 0.0203(15) 0.0119(14) 0.0140(13) 0.0060(11) -0.0008(11) -0.0005(11)
N3 0.0141(14) 0.0111(14) 0.0202(14) 0.0071(11) -0.0009(11) 0.0002(11)
O1 0.0297(15) 0.0261(15) 0.0282(15) 0.0144(12) 0.0067(12) -0.0048(12)
N2 0.0174(14) 0.0125(14) 0.0173(14) 0.0048(11) 0.0018(11) 0.0029(11)
C9 0.0163(16) 0.0146(17) 0.0170(16) 0.0072(13) -0.0038(13) 0.0040(13)
C6 0.026(2) 0.0119(17) 0.033(2) 0.0069(15) -0.0129(16) 0.0006(15)
C7 0.0216(18) 0.0149(17) 0.0247(18) 0.0107(15) -0.0057(14) -0.0015(14)
C22 0.0178(18) 0.0161(18) 0.034(2) 0.0119(16) -0.0012(15) -0.0032(14)
C18 0.0117(15) 0.0114(16) 0.0209(17) 0.0066(13) -0.0019(12) -0.0018(12)
C23 0.0172(17) 0.0156(17) 0.0209(17) 0.0076(14) 0.0037(13) 0.0009(13)
C4 0.0186(17) 0.0182(18) 0.0198(17) 0.0047(14) -0.0033(13) 0.0085(14)
C8 0.0180(17) 0.0145(17) 0.0156(16) 0.0074(13) -0.0052(13) 0.0001(13)
C14 0.0241(19) 0.0176(18) 0.0174(17) 0.0049(14) 0.0043(14) 0.0059(14)
C16 0.031(2) 0.0173(18) 0.0171(17) 0.0076(14) 0.0004(15) 0.0041(15)
C2 0.027(2) 0.035(2) 0.0212(19) 0.0128(17) 0.0068(15) 0.0095(17)
C1 0.0193(18) 0.0204(18) 0.0223(18) 0.0096(15) 0.0036(14) 0.0032(14)
C17 0.0234(19) 0.024(2) 0.0222(18) 0.0145(16) 0.0067(14) 0.0046(15)
C5 0.025(2) 0.0154(18) 0.0253(19) 0.0003(15) -0.0074(15) 0.0079(15)
C12 0.0223(18) 0.0155(17) 0.0146(16) 0.0019(13) 0.0056(13) 0.0028(14)
C13 0.0175(17) 0.0202(18) 0.0173(17) 0.0028(14) 0.0067(13) 0.0041(14)
C20 0.026(2) 0.032(2) 0.0160(17) 0.0049(16) 0.0010(15) 0.0058(17)
C10 0.0198(18) 0.0222(19) 0.0171(17) 0.0109(15) -0.0022(13) 0.0024(14)
C21 0.0188(18) 0.0162(18) 0.0268(19) 0.0006(15) -0.0086(15) 0.0018(14)
C19 0.0191(18) 0.025(2) 0.0204(18) 0.0112(15) -0.0001(14) -0.0013(15)
C3 0.0220(19) 0.029(2) 0.0198(18) 0.0024(16) 0.0011(14) 0.0108(16)
C15 0.0245(19) 0.0183(18) 0.0201(18) 0.0100(15) 0.0020(14) 0.0042(15)
C11 0.0212(18) 0.0235(19) 0.0192(17) 0.0090(15) 0.0065(14) 0.0045(15)
C24 0.037(2) 0.016(2) 0.039(2) -0.0054(17) -0.0138(19) 0.0051(17)

loop_
_atom_type_symbol
_atom_type_description
_atom_type_scat_dispersion_real
_atom_type_scat_dispersion_imag
_atom_type_scat_source
C C 0.0033 0.0016 'International Tables Vol C Tables 4.2.6.8 and 6.1.1.4'
H H 0.0000 0.0000 'International Tables Vol C Tables 4.2.6.8 and 6.1.1.4'
N N 0.0061 0.0033 'International Tables Vol C Tables 4.2.6.8 and 6.1.1.4'
O O 0.0106 0.0060 'International Tables Vol C Tables 4.2.6.8 and 6.1.1.4'
Pd Pd -0.9988 1.0072 'International Tables Vol C Tables 4.2.6.8 and 6.1.1.4'
S S 0.1246 0.1234 'International Tables Vol C Tables 4.2.6.8 and 6.1.1.4'

loop_
_geom_angle_atom_site_label_1
_geom_angle_atom_site_label_2
_geom_angle_atom_site_label_3
_geom_angle
_geom_angle_site_symmetry_1
_geom_angle_site_symmetry_3
_geom_angle_publ_flag
N1 Pd1 N3 173.73(12) . . ?
N1 Pd1 N2 81.49(12) . . ?
N1 Pd1 C12 82.26(13) . . ?
N1 Pd1 C13 96.28(13) . . ?
N3 Pd1 N2 95.61(12) . . ?
N3 Pd1 C12 100.39(13) . . ?
N3 Pd1 C13 89.10(13) . . ?
N2 Pd1 C12 163.65(13) . . ?
N2 Pd1 C13 148.56(13) . . ?
C12 Pd1 C13 36.17(14) . . ?
O2 S1 O3 116.66(16) . . ?
O2 S1 N3 108.11(15) . . ?
O2 S1 C18 107.77(16) . . ?
O3 S1 N3 111.89(16) . . ?
O3 S1 C18 105.70(16) . . ?
N3 S1 C18 106.11(16) . . ?
C8 N1 Pd1 115.2(2) . . ?
C10 N1 Pd1 120.9(2) . . ?
C10 N1 C8 123.9(3) . . ?
S1 N3 Pd1 117.34(16) . . ?
C17 N3 Pd1 123.8(2) . . ?
C17 N3 S1 115.1(2) . . ?
C9 N2 Pd1 111.8(2) . . ?
C1 N2 Pd1 128.2(3) . . ?
C1 N2 C9 119.6(3) . . ?
N2 C9 C4 121.3(3) . . ?
N2 C9 C8 117.3(3) . . ?
C4 C9 C8 121.4(3) . . ?
C7 C6 H6 118.9 . . ?
C5 C6 H6 118.9 . . ?
C5 C6 C7 122.1(4) . . ?
C6 C7 H7 120.0 . . ?
C8 C7 C6 120.1(4) . . ?
C8 C7 H7 120.0 . . ?
C23 C22 H22 119.7 . . ?
C21 C22 H22 119.7 . . ?
C21 C22 C23 120.5(3) . . ?
C23 C18 S1 119.9(3) . . ?
C19 C18 S1 119.7(3) . . ?
C19 C18 C23 120.3(3) . . ?
C22 C23 H23 120.0 . . ?
C18 C23 C22 120.1(3) . . ?
C18 C23 H23 120.0 . . ?
C9 C4 C5 118.7(3) . . ?
C9 C4 C3 117.3(3) . . ?
C3 C4 C5 124.0(4) . . ?
N1 C8 C9 114.1(3) . . ?
C7 C8 N1 127.8(3) . . ?
C7 C8 C9 118.2(3) . . ?
H14A C14 H14B 107.5 . . ?
C13 C14 H14A 108.5 . . ?
C13 C14 H14B 108.5 . . ?
C13 C14 C15 115.0(3) . . ?
C15 C14 H14A 108.5 . . ?
C15 C14 H14B 108.5 . . ?
H16A C16 H16B 107.7 . . ?
C17 C16 H16A 108.8 . . ?
C17 C16 H16B 108.8 . . ?
C17 C16 C15 113.9(3) . . ?
C15 C16 H16A 108.8 . . ?
C15 C16 H16B 108.8 . . ?
C1 C2 H2 120.2 . . ?
C3 C2 H2 120.2 . . ?
C3 C2 C1 119.7(4) . . ?
N2 C1 C2 121.7(4) . . ?
N2 C1 H1 119.1 . . ?
C2 C1 H1 119.1 . . ?
N3 C17 C16 111.7(3) . . ?
N3 C17 H17A 109.3 . . ?
N3 C17 H17B 109.3 . . ?
C16 C17 H17A 109.3 . . ?
C16 C17 H17B 109.3 . . ?
H17A C17 H17B 107.9 . . ?
C6 C5 C4 119.5(3) . . ?
C6 C5 H5 120.3 . . ?
C4 C5 H5 120.3 . . ?
Pd1 C12 H12 116.1 . . ?
C13 C12 Pd1 73.9(2) . . ?
C13 C12 H12 116.1 . . ?
C13 C12 C11 120.0(3) . . ?
C11 C12 Pd1 106.7(2) . . ?
C11 C12 H12 116.1 . . ?
Pd1 C13 H13 113.7 . . ?
C14 C13 Pd1 113.7(2) . . ?
C14 C13 H13 113.7 . . ?
C12 C13 Pd1 69.9(2) . . ?
C12 C13 C14 124.5(3) . . ?
C12 C13 H13 113.7 . . ?
C21 C20 H20 119.3 . . ?
C21 C20 C19 121.4(4) . . ?
C19 C20 H20 119.3 . . ?
N1 C10 C11 113.3(3) . . ?
O1 C10 N1 126.1(3) . . ?
O1 C10 C11 120.6(3) . . ?
C22 C21 C24 121.0(4) . . ?
C20 C21 C22 118.6(3) . . ?
C20 C21 C24 120.4(4) . . ?
C18 C19 C20 119.0(3) . . ?
C18 C19 H19 120.5 . . ?
C20 C19 H19 120.5 . . ?
C4 C3 H3 119.9 . . ?
C2 C3 C4 120.2(4) . . ?
C2 C3 H3 119.9 . . ?
C14 C15 H15A 108.5 . . ?
C14 C15 H15B 108.5 . . ?
C16 C15 C14 115.3(3) . . ?
C16 C15 H15A 108.5 . . ?
C16 C15 H15B 108.5 . . ?
H15A C15 H15B 107.5 . . ?
C12 C11 C10 116.0(3) . . ?
C12 C11 H11A 108.3 . . ?
C12 C11 H11B 108.3 . . ?
C10 C11 H11A 108.3 . . ?
C10 C11 H11B 108.3 . . ?
H11A C11 H11B 107.4 . . ?
C21 C24 H24A 109.5 . . ?
C21 C24 H24B 109.5 . . ?
C21 C24 H24C 109.5 . . ?
H24A C24 H24B 109.5 . . ?
H24A C24 H24C 109.5 . . ?
H24B C24 H24C 109.5 . . ?

loop_
_geom_bond_atom_site_label_1
_geom_bond_atom_site_label_2
_geom_bond_distance
_geom_bond_site_symmetry_2
_geom_bond_publ_flag
Pd1 N1 1.972(3) . ?
Pd1 N3 2.040(3) . ?
Pd1 N2 2.065(3) . ?
Pd1 C12 2.185(3) . ?
Pd1 C13 2.236(4) . ?
S1 O2 1.445(3) . ?
S1 O3 1.445(3) . ?
S1 N3 1.585(3) . ?
S1 C18 1.781(3) . ?
N1 C8 1.412(4) . ?
N1 C10 1.361(5) . ?
N3 C17 1.480(4) . ?
O1 C10 1.217(5) . ?
N2 C9 1.375(4) . ?
N2 C1 1.324(5) . ?
C9 C4 1.412(5) . ?
C9 C8 1.427(5) . ?
C6 H6 0.9500 . ?
C6 C7 1.419(5) . ?
C6 C5 1.363(6) . ?
C7 H7 0.9500 . ?
C7 C8 1.379(5) . ?
C22 H22 0.9500 . ?
C22 C23 1.389(5) . ?
C22 C21 1.388(6) . ?
C18 C23 1.388(5) . ?
C18 C19 1.380(5) . ?
C23 H23 0.9500 . ?
C4 C5 1.414(5) . ?
C4 C3 1.413(6) . ?
C14 H14A 0.9900 . ?
C14 H14B 0.9900 . ?
C14 C13 1.505(5) . ?
C14 C15 1.531(5) . ?
C16 H16A 0.9900 . ?
C16 H16B 0.9900 . ?
C16 C17 1.509(5) . ?
C16 C15 1.516(5) . ?
C2 H2 0.9500 . ?
C2 C1 1.407(5) . ?
C2 C3 1.357(6) . ?
C1 H1 0.9500 . ?
C17 H17A 0.9900 . ?
C17 H17B 0.9900 . ?
C5 H5 0.9500 . ?
C12 H12 1.0000 . ?
C12 C13 1.373(5) . ?
C12 C11 1.516(5) . ?
C13 H13 1.0000 . ?
C20 H20 0.9500 . ?
C20 C21 1.387(6) . ?
C20 C19 1.397(6) . ?
C10 C11 1.525(5) . ?
C21 C24 1.514(5) . ?
C19 H19 0.9500 . ?
C3 H3 0.9500 . ?
C15 H15A 0.9900 . ?
C15 H15B 0.9900 . ?
C11 H11A 0.9900 . ?
C11 H11B 0.9900 . ?
C24 H24A 0.9800 . ?
C24 H24B 0.9800 . ?
C24 H24C 0.9800 . ?
